data_2233657
loop_
_publ_author_name
'Ha, Kwang'

_publ_section_title
;
 Bis(acetato-\k^2^<i>O</i>,<i>O</i>')(2,2':6',2''-terpyridine-\k^3^<i>N</i>,<i>N</i>',<i>N</i>'')manganese(II)
 dihydrate
;
_journal_coeditor_code VN2028
_journal_issue 2
_journal_name_full 'Acta Crystallographica Section E'
_journal_page_first m124
_journal_paper_doi 10.1107/S1600536811055802
_journal_volume 68
_journal_year 2012
_chemical_formula_iupac '[Mn (C2 H3 O2)2 (C15 H11 N3)], 2H2 O'
_chemical_formula_moiety 'C19 H17 Mn N3 O4, 2(H2 O)'
_chemical_formula_sum 'C19 H21 Mn N3 O6'
_chemical_formula_weight 442.33
_chemical_name_systematic
;Bis(acetato-\k^2^<i>O</i>,<i>O</i>')(2,2':6',2''-
terpyridine-\k^3^<i>N</i>,<i>N</i>',<i>N</i>'')manganese(II) dihydrate
;
_space_group_IT_number 14
_symmetry_cell_setting monoclinic
_symmetry_space_group_name_Hall '-P 2ybc'
_symmetry_space_group_name_H-M 'P 1 21/c 1'
_atom_sites_solution_hydrogens geom
_atom_sites_solution_primary direct
_atom_sites_solution_secondary difmap
_audit_creation_method SHELXL-97
_cell_angle_alpha 90.00
_cell_angle_beta 116.532(7)
_cell_angle_gamma 90.00
_cell_formula_units_Z 4
_cell_length_a 8.4367(10)
_cell_length_b 22.921(2)
_cell_length_c 11.4952(11)
_cell_measurement_reflns_used 2512
_cell_measurement_temperature 200(2)
_cell_measurement_theta_max 23.79
_cell_measurement_theta_min 2.66
_cell_volume 1988.8(4)
_computing_cell_refinement 'SAINT (Bruker, 2007)'
_computing_data_collection 'SMART (Bruker, 2007)'
_computing_data_reduction 'SAINT (Bruker, 2007)'
_computing_molecular_graphics 'ORTEP-3 (Farrugia, 1997) and PLATON (Spek, 2009)'
_computing_publication_material 'SHELXL97 (Sheldrick, 2008)'
_computing_structure_refinement 'SHELXL97 (Sheldrick, 2008)'
_computing_structure_solution 'SHELXS97 (Sheldrick, 2008)'
_diffrn_ambient_temperature 200(2)
_diffrn_measured_fraction_theta_full 0.996
_diffrn_measured_fraction_theta_max 0.996
_diffrn_measurement_device_type 'Bruker SMART 1000 CCD'
_diffrn_measurement_method '\f and \w scans'
_diffrn_radiation_monochromator graphite
_diffrn_radiation_source 'fine-focus sealed tube'
_diffrn_radiation_type MoK\a
_diffrn_radiation_wavelength 0.71073
_diffrn_reflns_av_R_equivalents 0.0835
_diffrn_reflns_av_sigmaI/netI 0.1076
_diffrn_reflns_limit_h_max 11
_diffrn_reflns_limit_h_min -11
_diffrn_reflns_limit_k_max 24
_diffrn_reflns_limit_k_min -30
_diffrn_reflns_limit_l_max 9
_diffrn_reflns_limit_l_min -15
_diffrn_reflns_number 14786
_diffrn_reflns_theta_full 28.31
_diffrn_reflns_theta_max 28.31
_diffrn_reflns_theta_min 1.78
_diffrn_standards_decay_% 0
_diffrn_standards_interval_count 0
_diffrn_standards_interval_time 0
_diffrn_standards_number 0
_exptl_absorpt_coefficient_mu 0.705
_exptl_absorpt_correction_T_max 1.000000
_exptl_absorpt_correction_T_min 0.769916
_exptl_absorpt_correction_type multi-scan
_exptl_absorpt_process_details '(SADABS; Bruker, 2007)'
_exptl_crystal_colour yellow
_exptl_crystal_density_diffrn 1.477
_exptl_crystal_density_method 'not measured'
_exptl_crystal_description rod
_exptl_crystal_F_000 916
_exptl_crystal_size_max 0.38
_exptl_crystal_size_mid 0.21
_exptl_crystal_size_min 0.20
_refine_diff_density_max 0.690
_refine_diff_density_min -0.516
_refine_ls_extinction_method none
_refine_ls_goodness_of_fit_ref 0.926
_refine_ls_hydrogen_treatment mixed
_refine_ls_matrix_type full
_refine_ls_number_parameters 276
_refine_ls_number_reflns 4936
_refine_ls_number_restraints 4
_refine_ls_restrained_S_all 0.926
_refine_ls_R_factor_all 0.1308
_refine_ls_R_factor_gt 0.0545
_refine_ls_shift/su_max 0.000
_refine_ls_shift/su_mean 0.000
_refine_ls_structure_factor_coef Fsqd
_refine_ls_weighting_details 'calc w=1/[\s^2^(Fo^2^)+(0.0601P)^2^+0.0000P] where P=(Fo^2^+2Fc^2^)/3'
_refine_ls_weighting_scheme calc
_refine_ls_wR_factor_gt 0.1119
_refine_ls_wR_factor_ref 0.1462
_reflns_number_gt 2448
_reflns_number_total 4936
_reflns_threshold_expression I>2sigma(I)
_cod_data_source_file vn2028.cif
_cod_data_source_block global
_cod_original_cell_volume 1988.8(3)
_cod_original_sg_symbol_H-M 'P 21/c'
_cod_database_code 2233657

loop_
_symmetry_equiv_pos_as_xyz
'x, y, z'
'-x, y+1/2, -z+1/2'
'-x, -y, -z'
'x, -y-1/2, z-1/2'

loop_
_atom_site_type_symbol
_atom_site_label
_atom_site_fract_x
_atom_site_fract_y
_atom_site_fract_z
_atom_site_U_iso_or_equiv
_atom_site_adp_type
_atom_site_calc_flag
_atom_site_refinement_flags
_atom_site_occupancy
_atom_site_symmetry_multiplicity
Mn Mn1 0.26540(7) 0.13751(2) 0.54271(5) 0.03290(18) Uani d . 1 1
O O1 0.1922(3) 0.14625(10) 0.7030(2) 0.0428(6) Uani d . 1 1
O O2 0.1033(4) 0.21981(11) 0.5673(3) 0.0560(8) Uani d . 1 1
O O3 0.3431(3) 0.16451(10) 0.3906(2) 0.0405(6) Uani d . 1 1
O O4 0.4740(4) 0.21223(11) 0.5744(3) 0.0582(8) Uani d . 1 1
N N1 0.2398(3) 0.04015(11) 0.5054(3) 0.0312(7) Uani d . 1 1
N N2 0.5176(4) 0.09085(12) 0.6946(3) 0.0375(7) Uani d . 1 1
N N3 -0.0136(3) 0.11578(12) 0.3744(3) 0.0334(7) Uani d . 1 1
C C1 0.3713(4) 0.00393(14) 0.5827(3) 0.0345(8) Uani d . 1 1
C C2 0.3661(5) -0.05520(15) 0.5545(4) 0.0409(9) Uani d . 1 1
H H2 0.4590 -0.0803 0.6094 0.049 Uiso calc R 1 1
C C3 0.2266(5) -0.07666(15) 0.4475(4) 0.0436(10) Uani d . 1 1
H H3 0.2225 -0.1170 0.4275 0.052 Uiso calc R 1 1
C C4 0.0912(5) -0.04049(14) 0.3678(4) 0.0411(9) Uani d . 1 1
H H4 -0.0063 -0.0553 0.2928 0.049 Uiso calc R 1 1
C C5 0.1010(4) 0.01863(13) 0.4002(3) 0.0314(8) Uani d . 1 1
C C6 0.5152(4) 0.03215(15) 0.6959(3) 0.0373(8) Uani d . 1 1
C C7 0.6426(5) 0.00040(18) 0.7989(4) 0.0507(10) Uani d . 1 1
H H7 0.6386 -0.0410 0.7992 0.061 Uiso calc R 1 1
C C8 0.7729(5) 0.0299(2) 0.8991(4) 0.0596(12) Uani d . 1 1
H H8 0.8592 0.0089 0.9705 0.071 Uiso calc R 1 1
C C9 0.7801(5) 0.0900(2) 0.8973(4) 0.0570(12) Uani d . 1 1
H H9 0.8717 0.1109 0.9658 0.068 Uiso calc R 1 1
C C10 0.6486(5) 0.11902(17) 0.7917(4) 0.0448(9) Uani d . 1 1
H H10 0.6523 0.1604 0.7887 0.054 Uiso calc R 1 1
C C11 -0.0399(4) 0.06118(14) 0.3250(3) 0.0349(8) Uani d . 1 1
C C12 -0.1923(5) 0.04609(16) 0.2149(3) 0.0416(9) Uani d . 1 1
H H12 -0.2071 0.0075 0.1815 0.050 Uiso calc R 1 1
C C13 -0.3217(5) 0.08722(18) 0.1541(4) 0.0466(10) Uani d . 1 1
H H13 -0.4262 0.0776 0.0779 0.056 Uiso calc R 1 1
C C14 -0.2971(5) 0.14280(17) 0.2059(4) 0.0449(10) Uani d . 1 1
H H14 -0.3855 0.1719 0.1671 0.054 Uiso calc R 1 1
C C15 -0.1423(5) 0.15510(15) 0.3145(3) 0.0389(9) Uani d . 1 1
H H15 -0.1256 0.1935 0.3490 0.047 Uiso calc R 1 1
C C16 0.1112(5) 0.19443(16) 0.6667(4) 0.0429(9) Uani d . 1 1
C C17 0.0253(5) 0.22051(16) 0.7429(4) 0.0558(11) Uani d . 1 1
H H17A -0.0840 0.2404 0.6837 0.084 Uiso calc R 1 1
H H17B 0.1061 0.2487 0.8053 0.084 Uiso calc R 1 1
H H17C -0.0027 0.1896 0.7897 0.084 Uiso calc R 1 1
C C18 0.4454(5) 0.20531(15) 0.4602(4) 0.0374(9) Uani d . 1 1
C C19 0.5335(5) 0.24438(16) 0.4018(4) 0.0528(11) Uani d . 1 1
H H19A 0.4909 0.2347 0.3096 0.079 Uiso calc R 1 1
H H19B 0.6621 0.2388 0.4475 0.079 Uiso calc R 1 1
H H19C 0.5049 0.2851 0.4100 0.079 Uiso calc R 1 1
O O5 0.2521(4) 0.41065(12) 0.4361(3) 0.0583(8) Uani d D 1 1
H H5A 0.236(6) 0.3863(17) 0.484(4) 0.087 Uiso d D 1 1
H H5B 0.246(6) 0.3902(18) 0.374(3) 0.087 Uiso d D 1 1
O O6 0.1848(5) 0.15792(12) 0.1149(3) 0.0694(9) Uani d D 1 1
H H6A 0.236(6) 0.158(2) 0.1967(10) 0.104 Uiso d D 1 1
H H6B 0.152(7) 0.1923(9) 0.089(5) 0.104 Uiso d D 1 1

loop_
_atom_site_aniso_label
_atom_site_aniso_U_11
_atom_site_aniso_U_22
_atom_site_aniso_U_33
_atom_site_aniso_U_12
_atom_site_aniso_U_13
_atom_site_aniso_U_23
Mn1 0.0357(3) 0.0292(3) 0.0328(3) -0.0014(2) 0.0145(2) -0.0005(2)
O1 0.0457(15) 0.0394(15) 0.0481(16) 0.0013(12) 0.0253(13) -0.0050(12)
O2 0.076(2) 0.0411(16) 0.0497(18) -0.0006(14) 0.0275(16) -0.0045(14)
O3 0.0393(14) 0.0383(14) 0.0392(15) -0.0004(11) 0.0132(12) 0.0048(12)
O4 0.082(2) 0.0508(17) 0.0477(18) -0.0165(14) 0.0338(16) -0.0040(14)
N1 0.0332(16) 0.0290(15) 0.0354(17) 0.0015(12) 0.0188(14) 0.0007(12)
N2 0.0350(17) 0.0416(18) 0.0352(18) 0.0021(14) 0.0149(14) -0.0031(14)
N3 0.0333(16) 0.0337(16) 0.0321(16) -0.0034(13) 0.0136(14) 0.0024(13)
C1 0.034(2) 0.0327(19) 0.043(2) 0.0016(15) 0.0230(18) 0.0042(16)
C2 0.044(2) 0.031(2) 0.055(3) 0.0070(17) 0.030(2) 0.0075(17)
C3 0.055(2) 0.0276(19) 0.064(3) -0.0036(18) 0.041(2) -0.0045(18)
C4 0.047(2) 0.035(2) 0.050(2) -0.0080(17) 0.030(2) -0.0063(18)
C5 0.0319(19) 0.0326(19) 0.0338(19) -0.0038(15) 0.0182(16) -0.0028(15)
C6 0.034(2) 0.043(2) 0.041(2) 0.0073(16) 0.0216(17) 0.0104(17)
C7 0.042(2) 0.057(3) 0.051(3) 0.0115(19) 0.019(2) 0.017(2)
C8 0.037(2) 0.089(4) 0.050(3) 0.016(2) 0.017(2) 0.019(2)
C9 0.034(2) 0.089(4) 0.039(2) 0.000(2) 0.009(2) -0.005(2)
C10 0.041(2) 0.053(2) 0.041(2) -0.0021(18) 0.019(2) -0.0100(19)
C11 0.035(2) 0.037(2) 0.037(2) -0.0056(16) 0.0196(17) -0.0030(16)
C12 0.042(2) 0.048(2) 0.034(2) -0.0098(18) 0.0168(18) -0.0036(17)
C13 0.034(2) 0.067(3) 0.032(2) -0.0053(19) 0.0092(18) 0.0051(19)
C14 0.036(2) 0.055(3) 0.040(2) 0.0064(18) 0.0139(18) 0.0117(19)
C15 0.038(2) 0.038(2) 0.040(2) -0.0003(16) 0.0159(18) 0.0062(16)
C16 0.040(2) 0.037(2) 0.044(2) -0.0121(17) 0.0116(19) -0.0141(19)
C17 0.054(3) 0.053(3) 0.066(3) 0.003(2) 0.032(2) -0.016(2)
C18 0.036(2) 0.032(2) 0.040(2) 0.0096(16) 0.0138(18) 0.0081(17)
C19 0.054(3) 0.049(2) 0.056(3) -0.0101(19) 0.025(2) 0.007(2)
O5 0.070(2) 0.0457(18) 0.0453(19) -0.0089(14) 0.0137(16) 0.0009(13)
O6 0.107(3) 0.0447(17) 0.0449(18) 0.0052(17) 0.024(2) -0.0060(15)

loop_
_atom_type_symbol
_atom_type_description
_atom_type_scat_dispersion_real
_atom_type_scat_dispersion_imag
_atom_type_scat_source
C C 0.0033 0.0016 'International Tables Vol C Tables 4.2.6.8 and 6.1.1.4'
H H 0.0000 0.0000 'International Tables Vol C Tables 4.2.6.8 and 6.1.1.4'
Mn Mn 0.3368 0.7283 'International Tables Vol C Tables 4.2.6.8 and 6.1.1.4'
N N 0.0061 0.0033 'International Tables Vol C Tables 4.2.6.8 and 6.1.1.4'
O O 0.0106 0.0060 'International Tables Vol C Tables 4.2.6.8 and 6.1.1.4'

loop_
_geom_angle_atom_site_label_1
_geom_angle_atom_site_label_2
_geom_angle_atom_site_label_3
_geom_angle
O1 Mn1 O3 158.48(9)
O1 Mn1 N1 102.11(9)
O3 Mn1 N1 99.37(9)
O1 Mn1 N2 85.31(10)
O3 Mn1 N2 103.12(9)
N1 Mn1 N2 70.52(9)
O1 Mn1 N3 99.03(9)
O3 Mn1 N3 87.14(9)
N1 Mn1 N3 69.98(9)
N2 Mn1 N3 140.29(10)
O1 Mn1 O4 105.87(9)
O3 Mn1 O4 57.04(9)
N1 Mn1 O4 138.10(10)
N2 Mn1 O4 81.30(10)
N3 Mn1 O4 133.40(10)
O1 Mn1 O2 56.36(9)
O3 Mn1 O2 104.88(9)
N1 Mn1 O2 141.21(10)
N2 Mn1 O2 130.30(10)
N3 Mn1 O2 81.37(9)
O4 Mn1 O2 80.69(10)
O1 Mn1 C18 132.27(10)
O3 Mn1 C18 29.11(10)
N1 Mn1 C18 122.40(10)
N2 Mn1 C18 93.45(10)
N3 Mn1 C18 110.98(11)
O4 Mn1 C18 27.99(9)
O2 Mn1 C18 91.67(10)
C16 O1 Mn1 96.6(2)
C16 O2 Mn1 86.7(2)
C18 O3 Mn1 93.8(2)
C18 O4 Mn1 88.0(2)
C5 N1 C1 119.6(3)
C5 N1 Mn1 120.2(2)
C1 N1 Mn1 120.0(2)
C10 N2 C6 119.0(3)
C10 N2 Mn1 122.9(2)
C6 N2 Mn1 117.1(2)
C15 N3 C11 117.6(3)
C15 N3 Mn1 124.6(2)
C11 N3 Mn1 117.5(2)
N1 C1 C2 120.9(3)
N1 C1 C6 114.9(3)
C2 C1 C6 124.2(3)
C3 C2 C1 119.3(3)
C3 C2 H2 120.4
C1 C2 H2 120.4
C2 C3 C4 120.6(3)
C2 C3 H3 119.7
C4 C3 H3 119.7
C3 C4 C5 118.3(3)
C3 C4 H4 120.9
C5 C4 H4 120.9
N1 C5 C4 121.2(3)
N1 C5 C11 115.6(3)
C4 C5 C11 123.1(3)
N2 C6 C7 121.4(3)
N2 C6 C1 116.1(3)
C7 C6 C1 122.5(3)
C8 C7 C6 118.8(4)
C8 C7 H7 120.6
C6 C7 H7 120.6
C7 C8 C9 120.5(4)
C7 C8 H8 119.8
C9 C8 H8 119.8
C8 C9 C10 117.8(4)
C8 C9 H9 121.1
C10 C9 H9 121.1
N2 C10 C9 122.4(4)
N2 C10 H10 118.8
C9 C10 H10 118.8
N3 C11 C12 121.8(3)
N3 C11 C5 115.2(3)
C12 C11 C5 122.9(3)
C13 C12 C11 119.7(3)
C13 C12 H12 120.2
C11 C12 H12 120.2
C12 C13 C14 118.8(3)
C12 C13 H13 120.6
C14 C13 H13 120.6
C15 C14 C13 118.6(3)
C15 C14 H14 120.7
C13 C14 H14 120.7
N3 C15 C14 123.5(3)
N3 C15 H15 118.2
C14 C15 H15 118.2
O2 C16 O1 120.3(4)
O2 C16 C17 120.4(4)
O1 C16 C17 119.2(4)
C16 C17 H17A 109.5
C16 C17 H17B 109.5
H17A C17 H17B 109.5
C16 C17 H17C 109.5
H17A C17 H17C 109.5
H17B C17 H17C 109.5
O4 C18 O3 121.0(3)
O4 C18 C19 119.9(3)
O3 C18 C19 119.1(3)
O4 C18 Mn1 64.0(2)
O3 C18 Mn1 57.12(18)
C19 C18 Mn1 174.9(3)
C18 C19 H19A 109.5
C18 C19 H19B 109.5
H19A C19 H19B 109.5
C18 C19 H19C 109.5
H19A C19 H19C 109.5
H19B C19 H19C 109.5
H5A O5 H5B 103(5)
H6A O6 H6B 109(5)

loop_
_geom_bond_atom_site_label_1
_geom_bond_atom_site_label_2
_geom_bond_distance
_geom_bond_publ_flag
Mn1 O1 2.199(2) y
Mn1 O2 2.419(3) y
Mn1 O3 2.212(2) y
Mn1 O4 2.365(3) y
Mn1 N1 2.265(3) y
Mn1 N2 2.324(3) y
Mn1 N3 2.337(3) y
O1 C16 1.267(4) ?
O2 C16 1.257(4) ?
O3 C18 1.282(4) ?
O4 C18 1.234(4) ?
N1 C5 1.346(4) ?
N1 C1 1.352(4) ?
N2 C10 1.335(4) ?
N2 C6 1.346(4) ?
N3 C15 1.341(4) ?
N3 C11 1.351(4) ?
C1 C2 1.390(4) ?
C1 C6 1.474(5) ?
C2 C3 1.358(5) ?
C2 H2 0.9500 ?
C3 C4 1.377(5) ?
C3 H3 0.9500 ?
C4 C5 1.398(4) ?
C4 H4 0.9500 ?
C5 C11 1.481(4) ?
C6 C7 1.396(5) ?
C7 C8 1.364(6) ?
C7 H7 0.9500 ?
C8 C9 1.378(6) ?
C8 H8 0.9500 ?
C9 C10 1.395(5) ?
C9 H9 0.9500 ?
C10 H10 0.9500 ?
C11 C12 1.386(5) ?
C12 C13 1.374(5) ?
C12 H12 0.9500 ?
C13 C14 1.382(5) ?
C13 H13 0.9500 ?
C14 C15 1.374(5) ?
C14 H14 0.9500 ?
C15 H15 0.9500 ?
C16 C17 1.488(5) ?
C17 H17A 0.9800 ?
C17 H17B 0.9800 ?
C17 H17C 0.9800 ?
C18 C19 1.500(5) ?
C19 H19A 0.9800 ?
C19 H19B 0.9800 ?
C19 H19C 0.9800 ?
O5 H5A 0.833(10) ?
O5 H5B 0.838(10) ?
O6 H6A 0.842(10) ?
O6 H6B 0.845(10) ?

loop_
_geom_hbond_atom_site_label_D
_geom_hbond_atom_site_label_H
_geom_hbond_atom_site_label_A
_geom_hbond_site_symmetry_A
_geom_hbond_distance_DH
_geom_hbond_distance_HA
_geom_hbond_distance_DA
_geom_hbond_angle_DHA
O5 H5A O6 4_566 0.833(10) 2.019(15) 2.840(4) 168(5)
O5 H5B O1 4_565 0.838(10) 1.991(15) 2.815(4) 168(5)
O6 H6A O3 . 0.842(10) 2.003(12) 2.841(4) 174(5)
O6 H6B O2 4_565 0.845(10) 2.048(15) 2.879(4) 168(5)

loop_
_geom_torsion_atom_site_label_1
_geom_torsion_atom_site_label_2
_geom_torsion_atom_site_label_3
_geom_torsion_atom_site_label_4
_geom_torsion
O3 Mn1 O1 C16 33.2(4)
N1 Mn1 O1 C16 -143.5(2)
N2 Mn1 O1 C16 147.6(2)
N3 Mn1 O1 C16 -72.2(2)
O4 Mn1 O1 C16 68.0(2)
O2 Mn1 O1 C16 1.07(19)
C18 Mn1 O1 C16 57.2(2)
O1 Mn1 O2 C16 -1.07(19)
O3 Mn1 O2 C16 -169.4(2)
N1 Mn1 O2 C16 63.7(3)
N2 Mn1 O2 C16 -47.2(3)
N3 Mn1 O2 C16 105.9(2)
O4 Mn1 O2 C16 -117.3(2)
C18 Mn1 O2 C16 -143.1(2)
O1 Mn1 O3 C18 38.2(3)
N1 Mn1 O3 C18 -145.07(19)
N2 Mn1 O3 C18 -73.1(2)
N3 Mn1 O3 C18 145.76(19)
O4 Mn1 O3 C18 -2.70(18)
O2 Mn1 O3 C18 65.5(2)
O1 Mn1 O4 C18 -162.7(2)
O3 Mn1 O4 C18 2.80(19)
N1 Mn1 O4 C18 67.2(3)
N2 Mn1 O4 C18 114.7(2)
N3 Mn1 O4 C18 -43.2(3)
O2 Mn1 O4 C18 -111.8(2)
O1 Mn1 N1 C5 105.3(2)
O3 Mn1 N1 C5 -73.4(2)
N2 Mn1 N1 C5 -174.1(3)
N3 Mn1 N1 C5 10.0(2)
O4 Mn1 N1 C5 -123.5(2)
O2 Mn1 N1 C5 54.9(3)
C18 Mn1 N1 C5 -92.7(3)
O1 Mn1 N1 C1 -80.2(2)
O3 Mn1 N1 C1 101.1(2)
N2 Mn1 N1 C1 0.4(2)
N3 Mn1 N1 C1 -175.5(3)
O4 Mn1 N1 C1 51.0(3)
O2 Mn1 N1 C1 -130.5(2)
C18 Mn1 N1 C1 81.8(3)
O1 Mn1 N2 C10 -71.7(3)
O3 Mn1 N2 C10 88.3(3)
N1 Mn1 N2 C10 -176.3(3)
N3 Mn1 N2 C10 -170.2(2)
O4 Mn1 N2 C10 35.2(3)
O2 Mn1 N2 C10 -34.6(3)
C18 Mn1 N2 C10 60.5(3)
O1 Mn1 N2 C6 96.9(2)
O3 Mn1 N2 C6 -103.1(2)
N1 Mn1 N2 C6 -7.7(2)
N3 Mn1 N2 C6 -1.5(3)
O4 Mn1 N2 C6 -156.2(3)
O2 Mn1 N2 C6 134.0(2)
C18 Mn1 N2 C6 -130.9(2)
O1 Mn1 N3 C15 76.8(3)
O3 Mn1 N3 C15 -82.5(3)
N1 Mn1 N3 C15 176.5(3)
N2 Mn1 N3 C15 170.3(2)
O4 Mn1 N3 C15 -45.3(3)
O2 Mn1 N3 C15 23.1(3)
C18 Mn1 N3 C15 -65.4(3)
O1 Mn1 N3 C11 -110.7(2)
O3 Mn1 N3 C11 90.1(2)
N1 Mn1 N3 C11 -11.0(2)
N2 Mn1 N3 C11 -17.1(3)
O4 Mn1 N3 C11 127.2(2)
O2 Mn1 N3 C11 -164.4(2)
C18 Mn1 N3 C11 107.1(2)
C5 N1 C1 C2 0.6(5)
Mn1 N1 C1 C2 -173.9(2)
C5 N1 C1 C6 -179.3(3)
Mn1 N1 C1 C6 6.2(4)
N1 C1 C2 C3 0.0(5)
C6 C1 C2 C3 179.9(3)
C1 C2 C3 C4 -0.2(5)
C2 C3 C4 C5 -0.2(5)
C1 N1 C5 C4 -1.0(5)
Mn1 N1 C5 C4 173.5(2)
C1 N1 C5 C11 177.3(3)
Mn1 N1 C5 C11 -8.1(4)
C3 C4 C5 N1 0.8(5)
C3 C4 C5 C11 -177.4(3)
C10 N2 C6 C7 2.5(5)
Mn1 N2 C6 C7 -166.6(3)
C10 N2 C6 C1 -177.4(3)
Mn1 N2 C6 C1 13.5(4)
N1 C1 C6 N2 -13.0(4)
C2 C1 C6 N2 167.1(3)
N1 C1 C6 C7 167.1(3)
C2 C1 C6 C7 -12.7(5)
N2 C6 C7 C8 -0.8(6)
C1 C6 C7 C8 179.1(4)
C6 C7 C8 C9 -1.1(6)
C7 C8 C9 C10 1.2(6)
C6 N2 C10 C9 -2.3(5)
Mn1 N2 C10 C9 166.0(3)
C8 C9 C10 N2 0.5(6)
C15 N3 C11 C12 1.3(5)
Mn1 N3 C11 C12 -171.8(3)
C15 N3 C11 C5 -176.1(3)
Mn1 N3 C11 C5 10.9(4)
N1 C5 C11 N3 -2.1(4)
C4 C5 C11 N3 176.2(3)
N1 C5 C11 C12 -179.5(3)
C4 C5 C11 C12 -1.1(5)
N3 C11 C12 C13 -0.7(5)
C5 C11 C12 C13 176.5(3)
C11 C12 C13 C14 -0.7(5)
C12 C13 C14 C15 1.4(5)
C11 N3 C15 C14 -0.6(5)
Mn1 N3 C15 C14 171.9(3)
C13 C14 C15 N3 -0.8(6)
Mn1 O2 C16 O1 1.8(3)
Mn1 O2 C16 C17 -178.0(3)
Mn1 O1 C16 O2 -2.0(4)
Mn1 O1 C16 C17 177.8(3)
Mn1 O4 C18 O3 -4.7(3)
Mn1 O4 C18 C19 176.3(3)
Mn1 O3 C18 O4 5.1(3)
Mn1 O3 C18 C19 -176.0(3)
O1 Mn1 C18 O4 22.7(3)
O3 Mn1 C18 O4 -175.2(3)
N1 Mn1 C18 O4 -133.2(2)
N2 Mn1 C18 O4 -64.1(2)
N3 Mn1 C18 O4 147.8(2)
O2 Mn1 C18 O4 66.4(2)
O1 Mn1 C18 O3 -162.16(17)
N1 Mn1 C18 O3 42.0(2)
N2 Mn1 C18 O3 111.04(19)
N3 Mn1 C18 O3 -37.0(2)
O4 Mn1 C18 O3 175.2(3)
O2 Mn1 C18 O3 -118.41(19)
